data_7241030
loop_
_publ_author_name
'Ling, Irene'
'Sobolev, Alexandre N.'
'Loh, Sze Le'
'Turner, Gemma F.'
'Moggach, Stephen A.'

_publ_section_title
;
 Structural investigation of bromide complexation with bipodal, tripodal
 and tetrapodal cationic molecules
;
_journal_name_full CrystEngComm
_journal_paper_doi 10.1039/D0CE00747A
_journal_year 2020
_chemical_formula_moiety 'C42 H78 N4, 4(Br), 6(H2 O)'
_chemical_formula_sum 'C42 H90 Br4 N4 O6'
_chemical_formula_weight 1066.81
_space_group_crystal_system triclinic
_space_group_IT_number 2
_space_group_name_Hall '-P 1'
_space_group_name_H-M_alt 'P -1'
_atom_sites_solution_hydrogens mixed
_audit_creation_method SHELXL-2018/3
_audit_update_record
;
2020-02-17 deposited with the CCDC.	2020-07-31 downloaded from the CCDC.
;
_cell_angle_alpha 100.650(2)
_cell_angle_beta 106.613(2)
_cell_angle_gamma 99.807(2)
_cell_formula_units_Z 1
_cell_length_a 7.7789(2)
_cell_length_b 12.3790(3)
_cell_length_c 13.5879(4)
_cell_measurement_reflns_used 11231
_cell_measurement_temperature 100(2)
_cell_measurement_theta_max 32.336
_cell_measurement_theta_min 2.642
_cell_volume 1197.13(6)
_computing_cell_refinement 'CrysAlisPro 1.171.38.46 (Rigaku OD, 2015)'
_computing_data_collection 'CrysAlisPro 1.171.38.46 (Rigaku OD, 2015)'
_computing_data_reduction 'CrysAlisPro 1.171.38.46 (Rigaku OD, 2015)'
_computing_molecular_graphics 'X-Seed v. 4.0 (Barbour, 2001)'
_computing_publication_material 'SHELXL-2018/3 (Sheldrick, 2018)'
_computing_structure_refinement 'SHELXL-2018/3 (Sheldrick, 2018)'
_computing_structure_solution 'SHELXT-2015/1 (Sheldrick, 2015)'
_diffrn_ambient_temperature 100(2)
_diffrn_detector 'CCD plate'
_diffrn_detector_area_resol_mean 10.4738
_diffrn_detector_type Ruby
_diffrn_measured_fraction_theta_full 1.000
_diffrn_measured_fraction_theta_max 0.920
_diffrn_measurement_device 'four-circle diffractometer'
_diffrn_measurement_device_type 'Oxford Diffraction Gemini-R Ultra'
_diffrn_measurement_method '\w scans'
_diffrn_orient_matrix_type 'CrysAlisPro convention (1999,Acta A55,543-557)'
_diffrn_orient_matrix_UB_11 -0.0129815
_diffrn_orient_matrix_UB_12 -0.0586971
_diffrn_orient_matrix_UB_13 -0.0214800
_diffrn_orient_matrix_UB_21 0.0215569
_diffrn_orient_matrix_UB_22 -0.0089641
_diffrn_orient_matrix_UB_23 0.0517751
_diffrn_orient_matrix_UB_31 -0.0946565
_diffrn_orient_matrix_UB_32 -0.0087072
_diffrn_orient_matrix_UB_33 -0.0043284
_diffrn_radiation_monochromator graphite
_diffrn_radiation_type MoK\a
_diffrn_radiation_wavelength 0.71073
_diffrn_reflns_av_R_equivalents 0.0314
_diffrn_reflns_av_unetI/netI 0.0387
_diffrn_reflns_Laue_measured_fraction_full 1.000
_diffrn_reflns_Laue_measured_fraction_max 0.920
_diffrn_reflns_limit_h_max 11
_diffrn_reflns_limit_h_min -11
_diffrn_reflns_limit_k_max 18
_diffrn_reflns_limit_k_min -18
_diffrn_reflns_limit_l_max 20
_diffrn_reflns_limit_l_min -20
_diffrn_reflns_number 24538
_diffrn_reflns_point_group_measured_fraction_full 1.000
_diffrn_reflns_point_group_measured_fraction_max 0.920
_diffrn_reflns_theta_full 25.242
_diffrn_reflns_theta_max 32.742
_diffrn_reflns_theta_min 2.049
_diffrn_source 'fine-focus sealed X-ray tube'
_diffrn_source_type 'Enhance (Mo) X-ray Source'
_exptl_absorpt_coefficient_mu 3.409
_exptl_absorpt_correction_T_max 1.0
_exptl_absorpt_correction_T_min 0.80326
_exptl_absorpt_correction_type multi-scan
_exptl_absorpt_process_details
;
CrysAlisPro 1.171.38.46 (Rigaku Oxford Diffraction, 2015)
Empirical absorption correction using spherical harmonics,
 implemented in SCALE3 ABSPACK scaling algorithm.
;
_exptl_crystal_colour colorless
_exptl_crystal_density_diffrn 1.480
_exptl_crystal_description needle
_exptl_crystal_F_000 558
_exptl_crystal_size_max 0.310
_exptl_crystal_size_mid 0.246
_exptl_crystal_size_min 0.174
_refine_diff_density_max 0.547
_refine_diff_density_min -0.631
_refine_diff_density_rms 0.087
_refine_ls_extinction_method none
_refine_ls_goodness_of_fit_ref 1.001
_refine_ls_hydrogen_treatment mixed
_refine_ls_matrix_type full
_refine_ls_number_parameters 273
_refine_ls_number_reflns 8146
_refine_ls_number_restraints 9
_refine_ls_restrained_S_all 1.000
_refine_ls_R_factor_all 0.0456
_refine_ls_R_factor_gt 0.0314
_refine_ls_shift/su_max 0.001
_refine_ls_shift/su_mean 0.000
_refine_ls_structure_factor_coef Fsqd
_refine_ls_weighting_details 'w=1/[\s^2^(Fo^2^)+(0.0343P)^2^+0.6000P] where P=(Fo^2^+2Fc^2^)/3'
_refine_ls_weighting_scheme calc
_refine_ls_wR_factor_gt 0.0696
_refine_ls_wR_factor_ref 0.0762
_reflns_Friedel_coverage 0.000
_reflns_number_gt 6637
_reflns_number_total 8146
_reflns_threshold_expression 'I > 2\s(I)'
_cod_data_source_file d0ce00747a2.cif
_cod_data_source_block 171031A
_cod_database_code 7241030
_shelx_shelxl_version_number 2018/3
_shelx_space_group_comment
;
The symmetry employed for this shelxl refinement is uniquely defined
by the following loop, which should always be used as a source of
symmetry information in preference to the above space-group names.
They are only intended as comments.
;
_shelx_estimated_absorpt_t_min 0.418
_shelx_estimated_absorpt_t_max 0.588

loop_
_space_group_symop_operation_xyz
'x, y, z'
'-x, -y, -z'

loop_
_atom_site_label
_atom_site_type_symbol
_atom_site_fract_x
_atom_site_fract_y
_atom_site_fract_z
_atom_site_U_iso_or_equiv
_atom_site_adp_type
_atom_site_occupancy
_atom_site_site_symmetry_order
_atom_site_calc_flag
_atom_site_refinement_flags_posn
_atom_site_refinement_flags_adp
_atom_site_refinement_flags_occupancy
_atom_site_disorder_assembly
_atom_site_disorder_group
Br1 Br 0.70948(2) 0.13893(2) 0.35726(2) 0.01570(5) Uani 1 1 d . . . . .
Br2 Br 0.15526(3) 0.41701(2) 0.86841(2) 0.02130(5) Uani 1 1 d . . . . .
O01W O 0.06299(19) 0.35347(12) 0.44227(13) 0.0272(3) Uani 1 1 d D . . . .
H01B H -0.025(2) 0.2953(12) 0.4231(19) 0.041 Uiso 1 1 d D U . . .
H01A H 0.028(3) 0.4039(14) 0.4129(19) 0.041 Uiso 1 1 d D U . . .
O02W O 0.0380(2) 0.46848(15) 0.63235(12) 0.0337(4) Uani 1 1 d D . . . .
H02B H 0.056(4) 0.4239(19) 0.5835(13) 0.051 Uiso 1 1 d D U . . .
H02A H 0.074(4) 0.451(2) 0.6910(9) 0.044 Uiso 1 1 d D U . . .
O03W O 0.5930(2) 0.40416(13) 0.89869(11) 0.0243(3) Uani 1 1 d D . . . .
H03A H 0.4859(13) 0.406(2) 0.9016(17) 0.036 Uiso 1 1 d D U . . .
H03B H 0.672(2) 0.437(2) 0.9592(9) 0.036 Uiso 1 1 d D U . . .
C1 C 0.4920(2) 0.47082(13) 0.39293(12) 0.0096(3) Uani 1 1 d . . . . .
C2 C 0.5519(2) 0.40480(13) 0.46275(12) 0.0103(3) Uani 1 1 d . . . . .
H2 H 0.591039 0.339739 0.437210 0.012 Uiso 1 1 calc R U . . .
C3 C 0.5572(2) 0.42967(13) 0.56851(12) 0.0095(3) Uani 1 1 d . . . . .
N11 N 0.30879(18) 0.34452(11) 0.20728(10) 0.0098(2) Uani 1 1 d . . . . .
C11 C 0.4864(2) 0.42947(14) 0.27982(12) 0.0111(3) Uani 1 1 d . . . . .
H11A H 0.591577 0.394133 0.280623 0.013 Uiso 1 1 calc R U . . .
H11B H 0.503734 0.495658 0.249377 0.013 Uiso 1 1 calc R U . . .
C12 C 0.1459(2) 0.39861(14) 0.18207(14) 0.0135(3) Uani 1 1 d . . . . .
H12A H 0.149494 0.440233 0.126803 0.016 Uiso 1 1 calc R U . . .
H12B H 0.146208 0.451837 0.246218 0.016 Uiso 1 1 calc R U . . .
C13 C -0.0252(2) 0.29961(15) 0.14212(15) 0.0182(3) Uani 1 1 d . . . . .
H13A H -0.078066 0.281150 0.063866 0.022 Uiso 1 1 calc R U . . .
H13B H -0.120792 0.318599 0.172644 0.022 Uiso 1 1 calc R U . . .
C14 C 0.0429(2) 0.19907(15) 0.17918(14) 0.0168(3) Uani 1 1 d . . . . .
H14A H -0.035914 0.163920 0.215996 0.020 Uiso 1 1 calc R U . . .
H14B H 0.042598 0.140874 0.118373 0.020 Uiso 1 1 calc R U . . .
C15 C 0.2386(2) 0.25185(14) 0.25475(13) 0.0129(3) Uani 1 1 d . . . . .
H15A H 0.238411 0.283476 0.327159 0.015 Uiso 1 1 calc R U . . .
H15B H 0.315165 0.195542 0.257573 0.015 Uiso 1 1 calc R U . . .
C16 C 0.3406(2) 0.29610(14) 0.10361(12) 0.0121(3) Uani 1 1 d . . . . .
H16A H 0.219334 0.266039 0.046971 0.015 Uiso 1 1 calc R U . . .
H16B H 0.410629 0.358298 0.083761 0.015 Uiso 1 1 calc R U . . .
C17 C 0.4444(2) 0.20273(15) 0.10851(13) 0.0146(3) Uani 1 1 d . . . . .
H17A H 0.368511 0.136522 0.119999 0.018 Uiso 1 1 calc R U . . .
H17B H 0.560471 0.229623 0.169495 0.018 Uiso 1 1 calc R U . . .
C18 C 0.4901(2) 0.16652(15) 0.00681(14) 0.0161(3) Uani 1 1 d . . . . .
H18A H 0.560377 0.233838 -0.006253 0.019 Uiso 1 1 calc R U . . .
H18B H 0.570421 0.112720 0.017095 0.019 Uiso 1 1 calc R U . . .
C19 C 0.3199(3) 0.11106(17) -0.09062(15) 0.0220(4) Uani 1 1 d . . . . .
H19A H 0.358148 0.076675 -0.149354 0.033 Uiso 1 1 calc R U . . .
H19B H 0.253649 0.168390 -0.110882 0.033 Uiso 1 1 calc R U . . .
H19C H 0.238484 0.052499 -0.074185 0.033 Uiso 1 1 calc R U . . .
N31 N 0.47378(18) 0.24489(11) 0.62319(10) 0.0092(2) Uani 1 1 d . . . . .
C31 C 0.6206(2) 0.34877(13) 0.63398(13) 0.0110(3) Uani 1 1 d . . . . .
H31A H 0.671440 0.390757 0.709492 0.013 Uiso 1 1 calc R U . . .
H31B H 0.722586 0.323079 0.614116 0.013 Uiso 1 1 calc R U . . .
C32 C 0.3803(2) 0.17242(14) 0.51073(13) 0.0121(3) Uani 1 1 d . . . . .
H32A H 0.459791 0.124162 0.490161 0.015 Uiso 1 1 calc R U . . .
H32B H 0.353475 0.220392 0.460129 0.015 Uiso 1 1 calc R U . . .
C33 C 0.2020(2) 0.10014(14) 0.51209(13) 0.0137(3) Uani 1 1 d . . . . .
H33A H 0.219192 0.025223 0.522816 0.016 Uiso 1 1 calc R U . . .
H33B H 0.101157 0.088873 0.444597 0.016 Uiso 1 1 calc R U . . .
C34 C 0.1573(2) 0.16695(15) 0.60577(14) 0.0147(3) Uani 1 1 d . . . . .
H34A H 0.035361 0.184961 0.580840 0.018 Uiso 1 1 calc R U . . .
H34B H 0.156173 0.122804 0.659445 0.018 Uiso 1 1 calc R U . . .
C35 C 0.3111(2) 0.27503(14) 0.65203(13) 0.0120(3) Uani 1 1 d . . . . .
H35A H 0.273435 0.337097 0.620958 0.014 Uiso 1 1 calc R U . . .
H35B H 0.342168 0.299003 0.729938 0.014 Uiso 1 1 calc R U . . .
C36 C 0.5611(2) 0.17596(13) 0.69717(13) 0.0107(3) Uani 1 1 d . . . . .
H36A H 0.590805 0.219293 0.771271 0.013 Uiso 1 1 calc R U . . .
H36B H 0.469013 0.105088 0.685918 0.013 Uiso 1 1 calc R U . . .
C37 C 0.7354(2) 0.14572(15) 0.68311(14) 0.0138(3) Uani 1 1 d . . . . .
H37A H 0.836892 0.214853 0.707908 0.017 Uiso 1 1 calc R U . . .
H37B H 0.713782 0.113731 0.607037 0.017 Uiso 1 1 calc R U . . .
C38 C 0.7910(2) 0.05950(15) 0.74597(14) 0.0150(3) Uani 1 1 d . . . . .
H38A H 0.690258 -0.010109 0.719414 0.018 Uiso 1 1 calc R U . . .
H38B H 0.902371 0.039238 0.733956 0.018 Uiso 1 1 calc R U . . .
C39 C 0.8309(3) 0.10394(17) 0.86462(14) 0.0203(4) Uani 1 1 d . . . . .
H39A H 0.892532 0.053920 0.902847 0.030 Uiso 1 1 calc R U . . .
H39B H 0.714671 0.106047 0.878722 0.030 Uiso 1 1 calc R U . . .
H39C H 0.911223 0.180392 0.888545 0.030 Uiso 1 1 calc R U . . .

loop_
_atom_site_aniso_label
_atom_site_aniso_U_11
_atom_site_aniso_U_22
_atom_site_aniso_U_33
_atom_site_aniso_U_23
_atom_site_aniso_U_13
_atom_site_aniso_U_12
Br1 0.01461(8) 0.01506(8) 0.01795(9) 0.00554(6) 0.00509(6) 0.00373(6)
Br2 0.02451(10) 0.02434(10) 0.01455(9) 0.00408(7) 0.00358(7) 0.01017(8)
O01W 0.0210(7) 0.0173(7) 0.0423(9) 0.0026(6) 0.0137(7) 0.0011(6)
O02W 0.0398(9) 0.0437(10) 0.0200(8) 0.0156(7) 0.0081(7) 0.0110(8)
O03W 0.0253(7) 0.0248(7) 0.0188(7) 0.0016(5) 0.0062(6) 0.0012(6)
C1 0.0086(6) 0.0092(7) 0.0095(7) 0.0010(5) 0.0030(5) -0.0002(5)
C2 0.0113(7) 0.0085(7) 0.0115(7) 0.0021(5) 0.0046(6) 0.0023(5)
C3 0.0079(6) 0.0096(7) 0.0107(7) 0.0038(5) 0.0024(5) 0.0010(5)
N11 0.0111(6) 0.0093(6) 0.0077(6) 0.0010(5) 0.0027(5) 0.0014(5)
C11 0.0099(7) 0.0112(7) 0.0100(7) 0.0011(5) 0.0026(6) -0.0007(6)
C12 0.0116(7) 0.0131(7) 0.0153(8) 0.0019(6) 0.0038(6) 0.0046(6)
C13 0.0109(7) 0.0174(8) 0.0209(9) -0.0017(7) 0.0028(6) 0.0006(6)
C14 0.0145(8) 0.0149(8) 0.0168(8) -0.0006(6) 0.0048(7) -0.0018(6)
C15 0.0144(7) 0.0120(7) 0.0120(7) 0.0031(6) 0.0057(6) 0.0003(6)
C16 0.0156(7) 0.0128(7) 0.0082(7) 0.0015(6) 0.0049(6) 0.0038(6)
C17 0.0170(8) 0.0147(8) 0.0128(8) 0.0023(6) 0.0052(6) 0.0060(6)
C18 0.0159(8) 0.0177(8) 0.0150(8) 0.0012(6) 0.0072(7) 0.0042(6)
C19 0.0218(9) 0.0253(10) 0.0158(9) -0.0022(7) 0.0070(7) 0.0041(8)
N31 0.0093(6) 0.0087(6) 0.0092(6) 0.0025(5) 0.0028(5) 0.0012(5)
C31 0.0099(7) 0.0085(7) 0.0125(7) 0.0032(6) 0.0014(6) -0.0003(5)
C32 0.0136(7) 0.0115(7) 0.0096(7) 0.0013(6) 0.0033(6) 0.0011(6)
C33 0.0135(7) 0.0120(7) 0.0141(8) 0.0021(6) 0.0041(6) 0.0008(6)
C34 0.0115(7) 0.0149(8) 0.0164(8) 0.0023(6) 0.0051(6) 0.0002(6)
C35 0.0106(7) 0.0133(7) 0.0135(7) 0.0028(6) 0.0052(6) 0.0045(6)
C36 0.0123(7) 0.0098(7) 0.0115(7) 0.0049(6) 0.0040(6) 0.0035(6)
C37 0.0141(7) 0.0146(8) 0.0145(8) 0.0055(6) 0.0048(6) 0.0063(6)
C38 0.0137(7) 0.0138(8) 0.0180(8) 0.0057(6) 0.0037(6) 0.0057(6)
C39 0.0205(9) 0.0268(10) 0.0174(9) 0.0097(7) 0.0059(7) 0.0118(8)

loop_
_atom_type_symbol
_atom_type_description
_atom_type_scat_dispersion_real
_atom_type_scat_dispersion_imag
_atom_type_scat_source
C C 0.0033 0.0016 'International Tables Vol C Tables 4.2.6.8 and 6.1.1.4'
H H 0.0000 0.0000 'International Tables Vol C Tables 4.2.6.8 and 6.1.1.4'
N N 0.0061 0.0033 'International Tables Vol C Tables 4.2.6.8 and 6.1.1.4'
O O 0.0106 0.0060 'International Tables Vol C Tables 4.2.6.8 and 6.1.1.4'
Br Br -0.2901 2.4595 'International Tables Vol C Tables 4.2.6.8 and 6.1.1.4'

loop_
_geom_angle_atom_site_label_1
_geom_angle_atom_site_label_2
_geom_angle_atom_site_label_3
_geom_angle
_geom_angle_site_symmetry_1
_geom_angle_site_symmetry_3
_geom_angle_publ_flag
H01B O01W H01A 109.6(12) . . ?
H02B O02W H02A 111.9(13) . . ?
H03A O03W H03B 109.0(12) . . ?
C2 C1 C3 118.70(14) . 2_666 ?
C2 C1 C11 116.76(14) . . ?
C3 C1 C11 124.54(14) 2_666 . ?
C1 C2 C3 123.29(14) . . ?
C1 C2 H2 118.4 . . ?
C3 C2 H2 118.4 . . ?
C2 C3 C1 117.94(14) . 2_666 ?
C2 C3 C31 117.41(14) . . ?
C1 C3 C31 124.63(14) 2_666 . ?
C15 N11 C12 101.44(12) . . ?
C15 N11 C11 114.95(12) . . ?
C12 N11 C11 112.29(12) . . ?
C15 N11 C16 111.69(12) . . ?
C12 N11 C16 108.59(12) . . ?
C11 N11 C16 107.71(12) . . ?
C1 C11 N11 114.95(12) . . ?
C1 C11 H11A 108.5 . . ?
N11 C11 H11A 108.5 . . ?
C1 C11 H11B 108.5 . . ?
N11 C11 H11B 108.5 . . ?
H11A C11 H11B 107.5 . . ?
N11 C12 C13 105.00(13) . . ?
N11 C12 H12A 110.7 . . ?
C13 C12 H12A 110.7 . . ?
N11 C12 H12B 110.7 . . ?
C13 C12 H12B 110.7 . . ?
H12A C12 H12B 108.8 . . ?
C12 C13 C14 105.63(14) . . ?
C12 C13 H13A 110.6 . . ?
C14 C13 H13A 110.6 . . ?
C12 C13 H13B 110.6 . . ?
C14 C13 H13B 110.6 . . ?
H13A C13 H13B 108.7 . . ?
C15 C14 C13 104.14(14) . . ?
C15 C14 H14A 110.9 . . ?
C13 C14 H14A 110.9 . . ?
C15 C14 H14B 110.9 . . ?
C13 C14 H14B 110.9 . . ?
H14A C14 H14B 108.9 . . ?
N11 C15 C14 103.57(13) . . ?
N11 C15 H15A 111.0 . . ?
C14 C15 H15A 111.0 . . ?
N11 C15 H15B 111.0 . . ?
C14 C15 H15B 111.0 . . ?
H15A C15 H15B 109.0 . . ?
C17 C16 N11 114.30(13) . . ?
C17 C16 H16A 108.7 . . ?
N11 C16 H16A 108.7 . . ?
C17 C16 H16B 108.7 . . ?
N11 C16 H16B 108.7 . . ?
H16A C16 H16B 107.6 . . ?
C16 C17 C18 111.89(14) . . ?
C16 C17 H17A 109.2 . . ?
C18 C17 H17A 109.2 . . ?
C16 C17 H17B 109.2 . . ?
C18 C17 H17B 109.2 . . ?
H17A C17 H17B 107.9 . . ?
C19 C18 C17 113.57(14) . . ?
C19 C18 H18A 108.9 . . ?
C17 C18 H18A 108.9 . . ?
C19 C18 H18B 108.9 . . ?
C17 C18 H18B 108.9 . . ?
H18A C18 H18B 107.7 . . ?
C18 C19 H19A 109.5 . . ?
C18 C19 H19B 109.5 . . ?
H19A C19 H19B 109.5 . . ?
C18 C19 H19C 109.5 . . ?
H19A C19 H19C 109.5 . . ?
H19B C19 H19C 109.5 . . ?
C35 N31 C32 101.61(12) . . ?
C35 N31 C31 112.55(12) . . ?
C32 N31 C31 114.49(12) . . ?
C35 N31 C36 108.51(12) . . ?
C32 N31 C36 111.15(12) . . ?
C31 N31 C36 108.33(12) . . ?
C3 C31 N31 115.86(13) . . ?
C3 C31 H31A 108.3 . . ?
N31 C31 H31A 108.3 . . ?
C3 C31 H31B 108.3 . . ?
N31 C31 H31B 108.3 . . ?
H31A C31 H31B 107.4 . . ?
N31 C32 C33 105.25(12) . . ?
N31 C32 H32A 110.7 . . ?
C33 C32 H32A 110.7 . . ?
N31 C32 H32B 110.7 . . ?
C33 C32 H32B 110.7 . . ?
H32A C32 H32B 108.8 . . ?
C32 C33 C34 105.33(13) . . ?
C32 C33 H33A 110.7 . . ?
C34 C33 H33A 110.7 . . ?
C32 C33 H33B 110.7 . . ?
C34 C33 H33B 110.7 . . ?
H33A C33 H33B 108.8 . . ?
C35 C34 C33 105.18(13) . . ?
C35 C34 H34A 110.7 . . ?
C33 C34 H34A 110.7 . . ?
C35 C34 H34B 110.7 . . ?
C33 C34 H34B 110.7 . . ?
H34A C34 H34B 108.8 . . ?
N31 C35 C34 105.14(12) . . ?
N31 C35 H35A 110.7 . . ?
C34 C35 H35A 110.7 . . ?
N31 C35 H35B 110.7 . . ?
C34 C35 H35B 110.7 . . ?
H35A C35 H35B 108.8 . . ?
C37 C36 N31 114.91(13) . . ?
C37 C36 H36A 108.5 . . ?
N31 C36 H36A 108.5 . . ?
C37 C36 H36B 108.5 . . ?
N31 C36 H36B 108.5 . . ?
H36A C36 H36B 107.5 . . ?
C36 C37 C38 110.40(14) . . ?
C36 C37 H37A 109.6 . . ?
C38 C37 H37A 109.6 . . ?
C36 C37 H37B 109.6 . . ?
C38 C37 H37B 109.6 . . ?
H37A C37 H37B 108.1 . . ?
C39 C38 C37 112.60(14) . . ?
C39 C38 H38A 109.1 . . ?
C37 C38 H38A 109.1 . . ?
C39 C38 H38B 109.1 . . ?
C37 C38 H38B 109.1 . . ?
H38A C38 H38B 107.8 . . ?
C38 C39 H39A 109.5 . . ?
C38 C39 H39B 109.5 . . ?
H39A C39 H39B 109.5 . . ?
C38 C39 H39C 109.5 . . ?
H39A C39 H39C 109.5 . . ?
H39B C39 H39C 109.5 . . ?

loop_
_geom_bond_atom_site_label_1
_geom_bond_atom_site_label_2
_geom_bond_distance
_geom_bond_site_symmetry_2
_geom_bond_publ_flag
O01W H01B 0.848(5) . ?
O01W H01A 0.844(5) . ?
O02W H02B 0.842(5) . ?
O02W H02A 0.845(5) . ?
O03W H03A 0.849(5) . ?
O03W H03B 0.851(5) . ?
C1 C2 1.396(2) . ?
C1 C3 1.405(2) 2_666 ?
C1 C11 1.513(2) . ?
C2 C3 1.400(2) . ?
C2 H2 0.9500 . ?
C3 C31 1.511(2) . ?
N11 C15 1.514(2) . ?
N11 C12 1.515(2) . ?
N11 C11 1.526(2) . ?
N11 C16 1.5306(19) . ?
C11 H11A 0.9900 . ?
C11 H11B 0.9900 . ?
C12 C13 1.534(2) . ?
C12 H12A 0.9900 . ?
C12 H12B 0.9900 . ?
C13 C14 1.545(3) . ?
C13 H13A 0.9900 . ?
C13 H13B 0.9900 . ?
C14 C15 1.523(2) . ?
C14 H14A 0.9900 . ?
C14 H14B 0.9900 . ?
C15 H15A 0.9900 . ?
C15 H15B 0.9900 . ?
C16 C17 1.519(2) . ?
C16 H16A 0.9900 . ?
C16 H16B 0.9900 . ?
C17 C18 1.530(2) . ?
C17 H17A 0.9900 . ?
C17 H17B 0.9900 . ?
C18 C19 1.526(3) . ?
C18 H18A 0.9900 . ?
C18 H18B 0.9900 . ?
C19 H19A 0.9800 . ?
C19 H19B 0.9800 . ?
C19 H19C 0.9800 . ?
N31 C35 1.512(2) . ?
N31 C32 1.518(2) . ?
N31 C31 1.521(2) . ?
N31 C36 1.525(2) . ?
C31 H31A 0.9900 . ?
C31 H31B 0.9900 . ?
C32 C33 1.524(2) . ?
C32 H32A 0.9900 . ?
C32 H32B 0.9900 . ?
C33 C34 1.545(2) . ?
C33 H33A 0.9900 . ?
C33 H33B 0.9900 . ?
C34 C35 1.526(2) . ?
C34 H34A 0.9900 . ?
C34 H34B 0.9900 . ?
C35 H35A 0.9900 . ?
C35 H35B 0.9900 . ?
C36 C37 1.520(2) . ?
C36 H36A 0.9900 . ?
C36 H36B 0.9900 . ?
C37 C38 1.529(2) . ?
C37 H37A 0.9900 . ?
C37 H37B 0.9900 . ?
C38 C39 1.525(3) . ?
C38 H38A 0.9900 . ?
C38 H38B 0.9900 . ?
C39 H39A 0.9800 . ?
C39 H39B 0.9800 . ?
C39 H39C 0.9800 . ?

loop_
_geom_hbond_atom_site_label_D
_geom_hbond_atom_site_label_H
_geom_hbond_atom_site_label_A
_geom_hbond_distance_DH
_geom_hbond_distance_HA
_geom_hbond_distance_DA
_geom_hbond_angle_DHA
_geom_hbond_site_symmetry_A
_geom_hbond_publ_flag
O01W H01B Br1 0.848(5) 2.397(6) 3.2421(14) 175(2) 1_455 yes
O01W H01A O02W 0.844(5) 1.895(6) 2.732(2) 171(3) 2_566 yes
O02W H02B O01W 0.842(5) 1.976(8) 2.785(2) 161(2) . yes
O02W H02A Br2 0.845(5) 2.447(6) 3.2874(15) 173(2) . yes
O03W H03A Br2 0.849(5) 2.513(7) 3.3464(15) 167(2) . yes
O03W H03B Br2 0.851(5) 2.521(10) 3.3377(14) 161(2) 2_667 yes
C11 H11B O03W 0.99 2.55 3.454(2) 151.0 2_666 yes
C12 H12B O02W 0.99 2.64 3.528(2) 149.0 2_566 yes
C15 H15A O01W 0.99 2.49 3.366(2) 147.9 . yes
C17 H17B Br1 0.99 2.99 3.7222(17) 131.9 . yes
C32 H32A Br1 0.99 3.01 3.7646(16) 133.7 . yes
C33 H33A Br1 0.99 2.86 3.7843(18) 155.6 2_656 yes
C35 H35A O01W 0.99 2.58 3.363(2) 136.3 . yes
C35 H35B Br2 0.99 3.01 3.7490(16) 132.4 . yes
C35 H35B O03W 0.99 2.50 3.350(2) 144.2 . yes
C36 H36A O03W 0.99 2.60 3.472(2) 147.5 . yes
C36 H36B Br1 0.99 2.97 3.9271(16) 161.8 2_656 yes

loop_
_geom_torsion_atom_site_label_1
_geom_torsion_atom_site_label_2
_geom_torsion_atom_site_label_3
_geom_torsion_atom_site_label_4
_geom_torsion
_geom_torsion_site_symmetry_1
_geom_torsion_site_symmetry_2
_geom_torsion_site_symmetry_3
_geom_torsion_site_symmetry_4
_geom_torsion_publ_flag
C3 C1 C2 C3 3.2(3) 2_666 . . . ?
C11 C1 C2 C3 -177.28(14) . . . . ?
C1 C2 C3 C1 -3.2(3) . . . 2_666 ?
C1 C2 C3 C31 178.41(14) . . . . ?
C2 C1 C11 N11 86.08(17) . . . . ?
C3 C1 C11 N11 -94.45(18) 2_666 . . . ?
C15 N11 C11 C1 -44.61(18) . . . . ?
C12 N11 C11 C1 70.68(17) . . . . ?
C16 N11 C11 C1 -169.81(13) . . . . ?
C15 N11 C12 C13 -38.55(15) . . . . ?
C11 N11 C12 C13 -161.79(13) . . . . ?
C16 N11 C12 C13 79.22(15) . . . . ?
N11 C12 C13 C14 17.60(17) . . . . ?
C12 C13 C14 C15 10.15(17) . . . . ?
C12 N11 C15 C14 45.24(15) . . . . ?
C11 N11 C15 C14 166.63(13) . . . . ?
C16 N11 C15 C14 -70.26(15) . . . . ?
C13 C14 C15 N11 -34.29(16) . . . . ?
C15 N11 C16 C17 -46.48(18) . . . . ?
C12 N11 C16 C17 -157.52(14) . . . . ?
C11 N11 C16 C17 80.65(16) . . . . ?
N11 C16 C17 C18 -173.92(14) . . . . ?
C16 C17 C18 C19 -65.4(2) . . . . ?
C2 C3 C31 N31 -83.53(17) . . . . ?
C1 C3 C31 N31 98.19(18) 2_666 . . . ?
C35 N31 C31 C3 -58.19(17) . . . . ?
C32 N31 C31 C3 57.19(17) . . . . ?
C36 N31 C31 C3 -178.16(13) . . . . ?
C35 N31 C32 C33 -39.85(15) . . . . ?
C31 N31 C32 C33 -161.43(13) . . . . ?
C36 N31 C32 C33 75.42(15) . . . . ?
N31 C32 C33 C34 24.20(17) . . . . ?
C32 C33 C34 C35 0.87(18) . . . . ?
C32 N31 C35 C34 40.40(15) . . . . ?
C31 N31 C35 C34 163.32(13) . . . . ?
C36 N31 C35 C34 -76.81(15) . . . . ?
C33 C34 C35 N31 -25.74(17) . . . . ?
C35 N31 C36 C37 -176.03(13) . . . . ?
C32 N31 C36 C37 73.06(17) . . . . ?
C31 N31 C36 C37 -53.56(17) . . . . ?
N31 C36 C37 C38 -169.69(13) . . . . ?
C36 C37 C38 C39 -60.50(19) . . . . ?
